data_7200828
loop_
_publ_author_name
'Nguyen, Vi T.'
'Bishop, Roger'
'Craig, Donald C.'
'Scudder, Marcia L.'

_publ_section_title
;
 Alternative crystal forms produced by a dialcohol inclusion host :
 Resolutions and polymorphs. Part 3
;
_journal_issue 7
_journal_name_full CrystEngComm
_journal_page_first 1275
_journal_paper_doi 10.1039/b822624p
_journal_volume 11
_journal_year 2009
_chemical_formula_moiety '3(C11 H20 O2), 0.5(C8 H10)'
_chemical_formula_sum 'C37 H65 O6'
_chemical_formula_weight 605.9
_space_group_IT_number 14
_symmetry_cell_setting monoclinic
_symmetry_space_group_name_Hall '-P 2ybc'
_symmetry_space_group_name_H-M 'P 1 21/c 1'
_atom_type_scat_source 'International Tables for X-ray Crystallography, Vol. IV'
_audit_creation_method 'RAELSPUB and manual entry'
_cell_angle_alpha 90
_cell_angle_beta 91.01(3)
_cell_angle_gamma 90
_cell_formula_units_Z 4
_cell_length_a 20.575(13)
_cell_length_b 15.282(5)
_cell_length_c 11.747(8)
_cell_measurement_reflns_used 10
_cell_measurement_temperature 294
_cell_measurement_theta_max 11
_cell_measurement_theta_min 10
_cell_volume 3693(4)
_diffrn_measured_fraction_theta_full 1.00
_diffrn_measured_fraction_theta_max 1.00
_diffrn_measurement_device_type 'Nonius CAD-4'
_diffrn_measurement_method \w--2\q
_diffrn_radiation_probe x-ray
_diffrn_radiation_type 'Mo K\a'
_diffrn_radiation_wavelength 0.71073
_diffrn_reflns_av_R_equivalents 0.016
_diffrn_reflns_limit_h_max 24
_diffrn_reflns_limit_h_min 0
_diffrn_reflns_limit_k_max 18
_diffrn_reflns_limit_k_min 0
_diffrn_reflns_limit_l_max 14
_diffrn_reflns_limit_l_min -14
_diffrn_reflns_number 6667
_diffrn_reflns_theta_full 25
_diffrn_reflns_theta_max 25
_diffrn_standards_decay_% 0
_diffrn_standards_interval_time 30
_diffrn_standards_number 1
_exptl_absorpt_coefficient_mu 0.070
_exptl_absorpt_correction_type none
_exptl_crystal_colour colourless
_exptl_crystal_density_diffrn 1.09
_exptl_crystal_density_method 'not measured'
_exptl_crystal_description prism
_exptl_crystal_F_000 1340.0
_exptl_crystal_size_max 0.30
_exptl_crystal_size_mid 0.15
_exptl_crystal_size_min 0.10
_refine_diff_density_max 0.53
_refine_diff_density_min -0.34
_refine_ls_extinction_method none
_refine_ls_goodness_of_fit_ref 1.55
_refine_ls_hydrogen_treatment noref
_refine_ls_number_parameters 363
_refine_ls_number_reflns 6479
_refine_ls_R_factor_gt 0.082
_refine_ls_shift/su_max 0.003
_refine_ls_structure_factor_coef F
_refine_ls_weighting_details 'w = 1/[\s^2^(F) + 0.0004F^2^]'
_refine_ls_weighting_scheme calc
_refine_ls_wR_factor_ref 0.117
_reflns_number_gt 2983
_reflns_number_total 6479
_reflns_threshold_expression I>2\s(I)
_cod_data_source_file b822624p.txt
_cod_data_source_block drb164
_cod_original_sg_symbol_H-M 'P 21/c'
_cod_database_code 7200828

loop_
_symmetry_equiv_pos_site_id
_symmetry_equiv_pos_as_xyz
1 x,y,z
2 -x,1/2+y,1/2-z
3 -x,-y,-z
4 x,1/2-y,1/2+z

loop_
_atom_site_label
_atom_site_fract_x
_atom_site_fract_y
_atom_site_fract_z
_atom_site_U_iso_or_equiv
_atom_site_adp_type
_atom_site_type_symbol
_atom_site_occupancy
O1A 0.5443(2) -0.1048(2) 0.3316(3) 0.0656(9) Uani O 1.0
O2A 0.4577(2) 0.2493(2) 0.3066(3) 0.0639(9) Uani O 1.0
C1A 0.5330(2) 0.0091(3) 0.1796(4) 0.055(1) Uani C 1.0
C2A 0.5682(2) -0.0232(3) 0.2885(4) 0.052(1) Uani C 1.0
C3A 0.5649(2) 0.0414(3) 0.3870(4) 0.055(1) Uani C 1.0
C4A 0.5827(2) 0.1346(3) 0.3527(4) 0.055(1) Uani C 1.0
C5A 0.5519(2) 0.1646(3) 0.2389(4) 0.052(1) Uani C 1.0
C6A 0.4790(2) 0.1794(3) 0.2346(4) 0.052(1) Uani C 1.0
C7A 0.4376(2) 0.0985(3) 0.2520(4) 0.053(1) Uani C 1.0
C8A 0.4597(2) 0.0208(3) 0.1789(3) 0.056(1) Uani C 1.0
C9A 0.5656(2) 0.0960(3) 0.1499(4) 0.068(1) Uani C 1.0
C10A 0.5746(3) 0.1965(3) 0.4527(5) 0.074(2) Uani C 1.0
C11A 0.4193(3) -0.0586(3) 0.2073(5) 0.081(2) Uani C 1.0
O1B 0.3852(1) 0.3195(2) -0.0102(2) 0.0560(8) Uani O 1.0
O2B 0.1190(1) 0.1823(2) -0.0075(2) 0.0600(8) Uani O 1.0
C1B 0.2834(2) 0.3358(3) 0.0979(3) 0.055(1) Uani C 1.0
C2B 0.3386(2) 0.2766(3) 0.0596(3) 0.055(1) Uani C 1.0
C3B 0.3149(2) 0.1949(3) 0.0001(4) 0.057(1) Uani C 1.0
C4B 0.2624(2) 0.1452(3) 0.0668(4) 0.067(1) Uani C 1.0
C5B 0.2119(2) 0.2058(3) 0.1196(3) 0.062(1) Uani C 1.0
C6B 0.1594(2) 0.2478(3) 0.0434(3) 0.049(1) Uani C 1.0
C7B 0.1889(2) 0.3093(3) -0.0445(4) 0.049(1) Uani C 1.0
C8B 0.2362(2) 0.3761(3) 0.0084(4) 0.060(1) Uani C 1.0
C9B 0.2454(2) 0.2818(4) 0.1816(4) 0.077(2) Uani C 1.0
C10B 0.2366(3) 0.0692(3) 0.0002(6) 0.093(2) Uani C 1.0
C11B 0.2681(3) 0.4305(3) -0.0833(5) 0.080(2) Uani C 1.0
O1C 0.0402(2) 0.2606(2) 0.3116(3) 0.0632(9) Uani O 1.0
O2C -0.0526(2) 0.6122(2) 0.3228(3) 0.0636(9) Uani O 1.0
C1C -0.0581(2) 0.3400(3) 0.2431(4) 0.052(1) Uani C 1.0
C2C 0.0145(2) 0.3256(3) 0.2341(4) 0.050(1) Uani C 1.0
C3C 0.0550(2) 0.4089(3) 0.2504(4) 0.055(1) Uani C 1.0
C4C 0.0288(3) 0.4843(3) 0.1770(4) 0.067(1) Uani C 1.0
C5C -0.0454(3) 0.4956(3) 0.1829(4) 0.061(1) Uani C 1.0
C6C -0.0756(2) 0.5274(3) 0.2924(4) 0.053(1) Uani C 1.0
C7C -0.0676(2) 0.4631(3) 0.3905(3) 0.048(1) Uani C 1.0
C8C -0.0855(2) 0.3704(3) 0.3592(4) 0.054(1) Uani C 1.0
C9C -0.0767(2) 0.4081(3) 0.1533(4) 0.067(1) Uani C 1.0
C10C 0.0688(3) 0.5665(3) 0.2026(6) 0.099(2) Uani C 1.0
C11C -0.0734(3) 0.3080(3) 0.4589(5) 0.075(2) Uani C 1.0
C1Px 0.7547(4) 0.2121(6) 0.2364(11) 0.231(4) Uani C 0.5
C2Px 0.7352(5) 0.2871(7) 0.2884(10) 0.231(4) Uani C 0.5
C3Px 0.7335(5) 0.2952(7) 0.4082(11) 0.231(4) Uani C 0.5
C4Px 0.7512(4) 0.2286(7) 0.4793(12) 0.231(4) Uani C 0.5
C5Px 0.7706(5) 0.1536(7) 0.4273(11) 0.231(4) Uani C 0.5
C6Px 0.7724(5) 0.1455(7) 0.3075(11) 0.231(4) Uani C 0.5
C7Px 0.7565(7) 0.2034(10) 0.1081(13) 0.231(4) Uani C 0.5
C8Px 0.7493(7) 0.2373(11) 0.6076(14) 0.231(4) Uani C 0.5
H1O1A 0.5576 -0.1425 0.2841 0.066 Uani H 1.0
H1O2A 0.4427 0.2479 0.3736 0.064 Uani H 1.0
HC1A 0.5428 -0.0311 0.1207 0.055 Uani H 1.0
HC2A 0.6127 -0.0312 0.2710 0.052 Uani H 1.0
H1C3A 0.5942 0.0228 0.4456 0.055 Uani H 1.0
H2C3A 0.5219 0.0415 0.4151 0.055 Uani H 1.0
HC4A 0.6281 0.1330 0.3398 0.055 Uani H 1.0
HC5A 0.5726 0.2174 0.2168 0.052 Uani H 1.0
HC6A 0.4695 0.1982 0.1590 0.052 Uani H 1.0
H1C7A 0.3938 0.1121 0.2322 0.053 Uani H 1.0
H2C7A 0.4404 0.0821 0.3299 0.053 Uani H 1.0
HC8A 0.4480 0.0357 0.1027 0.056 Uani H 1.0
H1C9A 0.5493 0.1156 0.0781 0.068 Uani H 1.0
H2C9A 0.6112 0.0873 0.1458 0.068 Uani H 1.0
H1C10A 0.5951 0.1722 0.5186 0.074 Uani H 1.0
H2C10A 0.5940 0.2513 0.4357 0.074 Uani H 1.0
H3C10A 0.5296 0.2047 0.4665 0.074 Uani H 1.0
H1C11A 0.3745 -0.0435 0.2042 0.081 Uani H 1.0
H2C11A 0.4275 -0.1038 0.1538 0.081 Uani H 1.0
H3C11A 0.4306 -0.0785 0.2817 0.081 Uani H 1.0
H1O1B 0.4124 0.3448 0.0341 0.055 Uani H 1.0
H1O2B 0.1094 0.1854 -0.0781 0.056 Uani H 1.0
HC1B 0.3026 0.3829 0.1392 0.057 Uani H 1.0
HC2B 0.3612 0.2582 0.1266 0.055 Uani H 1.0
H1C3B 0.3509 0.1570 -0.0101 0.057 Uani H 1.0
H2C3B 0.2971 0.2109 -0.0721 0.057 Uani H 1.0
HC4B 0.2850 0.1200 0.1298 0.067 Uani H 1.0
HC5B 0.1900 0.1726 0.1757 0.062 Uani H 1.0
HC6B 0.1327 0.2823 0.0910 0.049 Uani H 1.0
H1C7B 0.1547 0.3401 -0.0821 0.049 Uani H 1.0
H2C7B 0.2117 0.2751 -0.0984 0.049 Uani H 1.0
HC8B 0.2099 0.4157 0.0494 0.060 Uani H 1.0
H1C9B 0.2135 0.3177 0.2160 0.077 Uani H 1.0
H2C9B 0.2742 0.2594 0.2386 0.077 Uani H 1.0
H1C10B 0.2719 0.0362 -0.0286 0.093 Uani H 1.0
H2C10B 0.2113 0.0332 0.0482 0.093 Uani H 1.0
H3C10B 0.2103 0.0898 -0.0614 0.093 Uani H 1.0
H1C11B 0.2356 0.4525 -0.1342 0.080 Uani H 1.0
H2C11B 0.2909 0.4780 -0.0490 0.080 Uani H 1.0
H3C11B 0.2976 0.3951 -0.1241 0.080 Uani H 1.0
H1O1C 0.0466 0.2125 0.2771 0.063 Uani H 1.0
H1O2C -0.0615 0.6404 0.3829 0.064 Uani H 1.0
HC1C -0.0792 0.2867 0.2229 0.052 Uani H 1.0
HC2C 0.0221 0.3050 0.1592 0.050 Uani H 1.0
H1C3C 0.0985 0.3971 0.2298 0.055 Uani H 1.0
H2C3C 0.0540 0.4258 0.3281 0.055 Uani H 1.0
HC4C 0.0376 0.4691 0.1004 0.067 Uani H 1.0
HC5C -0.0578 0.5357 0.1247 0.061 Uani H 1.0
HC6C -0.1210 0.5329 0.2775 0.053 Uani H 1.0
H1C7C -0.0946 0.4816 0.4508 0.048 Uani H 1.0
H2C7C -0.0234 0.4640 0.4156 0.048 Uani H 1.0
HC8C -0.1314 0.3711 0.3483 0.054 Uani H 1.0
H1C9C -0.1227 0.4147 0.1507 0.067 Uani H 1.0
H2C9C -0.0621 0.3892 0.0810 0.067 Uani H 1.0
H1C10C 0.1137 0.5533 0.1969 0.099 Uani H 1.0
H2C10C 0.0574 0.6110 0.1493 0.099 Uani H 1.0
H3C10C 0.0600 0.5863 0.2774 0.099 Uani H 1.0
H1C11C -0.0917 0.3318 0.5258 0.075 Uani H 1.0
H2C11C -0.0930 0.2530 0.4425 0.075 Uani H 1.0
H3C11C -0.0279 0.3003 0.4704 0.075 Uani H 1.0
HC2Px 0.7223 0.3355 0.2426 0.231 Uani H 0.5
HC3Px 0.7195 0.3490 0.4402 0.231 Uani H 0.5
HC5Px 0.7835 0.1052 0.4731 0.231 Uani H 0.5
HC6Px 0.7863 0.0917 0.2755 0.231 Uani H 0.5

loop_
_atom_site_aniso_label
_atom_site_aniso_U_11
_atom_site_aniso_U_22
_atom_site_aniso_U_33
_atom_site_aniso_U_12
_atom_site_aniso_U_13
_atom_site_aniso_U_23
_atom_site_aniso_type_symbol
O1A 0.093(2) 0.030(2) 0.073(2) 0.008(2) 0.001(2) 0.005(2) O
O2A 0.080(2) 0.041(2) 0.072(2) 0.013(2) 0.021(2) -0.003(2) O
C1A 0.081(3) 0.039(2) 0.046(3) 0.011(2) 0.007(2) -0.003(2) C
C2A 0.055(3) 0.036(2) 0.066(3) 0.009(2) 0.004(2) 0.004(2) C
C3A 0.064(3) 0.036(2) 0.064(3) 0.004(2) -0.015(2) 0.008(2) C
C4A 0.050(3) 0.046(3) 0.069(3) -0.004(2) -0.002(2) -0.003(2) C
C5A 0.059(3) 0.037(2) 0.059(3) -0.001(2) 0.017(2) 0.007(2) C
C6A 0.068(3) 0.035(2) 0.052(3) 0.016(2) 0.006(2) 0.010(2) C
C7A 0.049(3) 0.041(2) 0.069(3) 0.006(2) 0.001(2) 0.002(2) C
C8A 0.078(3) 0.044(2) 0.045(3) 0.000(2) -0.004(2) -0.004(2) C
C9A 0.085(4) 0.059(3) 0.061(3) 0.013(3) 0.033(3) 0.016(3) C
C10A 0.083(4) 0.050(3) 0.089(4) -0.009(3) -0.021(3) 0.002(3) C
C11A 0.078(4) 0.053(3) 0.113(5) -0.009(3) -0.022(3) -0.014(3) C
O1B 0.050(2) 0.062(2) 0.056(2) -0.008(1) 0.012(1) 0.005(2) O
O2B 0.065(2) 0.058(2) 0.056(2) -0.012(2) -0.014(2) 0.006(2) O
C1B 0.050(3) 0.073(3) 0.042(2) -0.016(2) -0.005(2) -0.020(2) C
C2B 0.047(3) 0.076(3) 0.042(3) -0.006(2) 0.000(2) 0.008(2) C
C3B 0.052(3) 0.051(3) 0.069(3) 0.007(2) 0.006(2) 0.007(2) C
C4B 0.062(3) 0.067(3) 0.073(3) -0.004(3) -0.008(3) 0.023(3) C
C5B 0.054(3) 0.099(4) 0.033(2) -0.020(3) -0.002(2) 0.015(3) C
C6B 0.039(2) 0.060(3) 0.048(3) -0.005(2) 0.003(2) -0.007(2) C
C7B 0.045(3) 0.044(2) 0.056(3) -0.007(2) -0.007(2) -0.004(2) C
C8B 0.054(3) 0.051(3) 0.076(3) 0.007(2) 0.009(3) -0.017(3) C
C9B 0.066(3) 0.133(5) 0.033(3) -0.017(3) 0.002(2) -0.008(3) C
C10B 0.071(4) 0.049(3) 0.158(6) -0.005(3) -0.004(4) 0.000(3) C
C11B 0.077(4) 0.051(3) 0.111(4) -0.009(3) -0.015(3) 0.018(3) C
O1C 0.077(2) 0.040(2) 0.072(2) 0.019(2) -0.020(2) -0.004(2) O
O2C 0.092(2) 0.032(2) 0.068(2) 0.002(2) 0.008(2) -0.007(1) O
C1C 0.053(3) 0.038(2) 0.064(3) -0.004(2) -0.016(2) -0.013(2) C
C2C 0.055(3) 0.041(2) 0.054(3) 0.009(2) -0.006(2) -0.005(2) C
C3C 0.054(3) 0.044(2) 0.066(3) 0.007(2) 0.003(2) -0.007(2) C
C4C 0.097(4) 0.050(3) 0.055(3) 0.016(3) 0.023(3) 0.003(2) C
C5C 0.102(4) 0.034(2) 0.046(3) 0.018(2) -0.006(3) 0.002(2) C
C6C 0.056(3) 0.043(2) 0.060(3) 0.013(2) 0.000(2) 0.001(2) C
C7C 0.047(3) 0.044(2) 0.052(3) 0.006(2) 0.002(2) -0.007(2) C
C8C 0.047(3) 0.043(2) 0.071(3) -0.002(2) -0.006(2) -0.003(2) C
C9C 0.085(4) 0.063(3) 0.051(3) 0.022(3) -0.023(3) -0.014(2) C
C10C 0.108(5) 0.054(3) 0.135(6) -0.007(3) 0.042(4) 0.003(3) C
C11C 0.086(4) 0.056(3) 0.085(4) -0.002(3) 0.011(3) 0.010(3) C
C1Px 0.231(4) 0.231(4) 0.231(4) 0.0000(0) 0.0041(1) 0.0000(0) C
C2Px 0.231(4) 0.231(4) 0.231(4) 0.0000(0) 0.0041(1) 0.0000(0) C
C3Px 0.231(4) 0.231(4) 0.231(4) 0.0000(0) 0.0041(1) 0.0000(0) C
C4Px 0.231(4) 0.231(4) 0.231(4) 0.0000(0) 0.0041(1) 0.0000(0) C
C5Px 0.231(4) 0.231(4) 0.231(4) 0.0000(0) 0.0041(1) 0.0000(0) C
C6Px 0.231(4) 0.231(4) 0.231(4) 0.0000(0) 0.0041(1) 0.0000(0) C
C7Px 0.231(4) 0.231(4) 0.231(4) 0.0000(0) 0.0041(1) 0.0000(0) C
C8Px 0.231(4) 0.231(4) 0.231(4) 0.0000(0) 0.0041(1) 0.0000(0) C

loop_
_geom_angle_atom_site_label_1
_geom_angle_atom_site_label_2
_geom_angle_atom_site_label_3
_geom_angle
_geom_angle_site_symmetry_1
_geom_angle_site_symmetry_2
_geom_angle_site_symmetry_3
_geom_angle_publ_flag
C2A C1A C8A 119.7(4) 1_555 1_555 1_555 no
C2A C1A C9A 105.5(4) 1_555 1_555 1_555 no
C8A C1A C9A 109.6(4) 1_555 1_555 1_555 no
O1A C2A C1A 114.4(4) 1_555 1_555 1_555 no
O1A C2A C3A 106.0(3) 1_555 1_555 1_555 no
C1A C2A C3A 113.3(3) 1_555 1_555 1_555 no
C2A C3A C4A 112.9(4) 1_555 1_555 1_555 no
C3A C4A C5A 114.3(4) 1_555 1_555 1_555 no
C3A C4A C10A 110.3(4) 1_555 1_555 1_555 no
C5A C4A C10A 115.9(4) 1_555 1_555 1_555 no
C4A C5A C6A 117.7(3) 1_555 1_555 1_555 no
C4A C5A C9A 108.4(4) 1_555 1_555 1_555 no
C6A C5A C9A 106.0(4) 1_555 1_555 1_555 no
O2A C6A C5A 113.8(4) 1_555 1_555 1_555 no
O2A C6A C7A 110.4(3) 1_555 1_555 1_555 no
C5A C6A C7A 115.5(3) 1_555 1_555 1_555 no
C6A C7A C8A 112.5(4) 1_555 1_555 1_555 no
C1A C8A C7A 113.0(4) 1_555 1_555 1_555 no
C1A C8A C11A 117.0(4) 1_555 1_555 1_555 no
C7A C8A C11A 109.1(4) 1_555 1_555 1_555 no
C1A C9A C5A 110.9(3) 1_555 1_555 1_555 no
C2B C1B C8B 119.8(3) 1_555 1_555 1_555 no
C2B C1B C9B 105.4(4) 1_555 1_555 1_555 no
C8B C1B C9B 109.4(4) 1_555 1_555 1_555 no
O1B C2B C1B 114.1(4) 1_555 1_555 1_555 no
O1B C2B C3B 109.1(3) 1_555 1_555 1_555 no
C1B C2B C3B 113.0(3) 1_555 1_555 1_555 no
C2B C3B C4B 113.3(4) 1_555 1_555 1_555 no
C3B C4B C5B 113.2(4) 1_555 1_555 1_555 no
C3B C4B C10B 111.2(4) 1_555 1_555 1_555 no
C5B C4B C10B 116.5(4) 1_555 1_555 1_555 no
C4B C5B C6B 119.5(4) 1_555 1_555 1_555 no
C4B C5B C9B 110.4(4) 1_555 1_555 1_555 no
C6B C5B C9B 105.5(4) 1_555 1_555 1_555 no
O2B C6B C5B 110.5(3) 1_555 1_555 1_555 no
O2B C6B C7B 112.5(3) 1_555 1_555 1_555 no
C5B C6B C7B 111.6(3) 1_555 1_555 1_555 no
C6B C7B C8B 113.0(4) 1_555 1_555 1_555 no
C1B C8B C7B 113.4(4) 1_555 1_555 1_555 no
C1B C8B C11B 115.3(4) 1_555 1_555 1_555 no
C7B C8B C11B 110.8(4) 1_555 1_555 1_555 no
C1B C9B C5B 109.8(3) 1_555 1_555 1_555 no
C2C C1C C8C 118.5(3) 1_555 1_555 1_555 no
C2C C1C C9C 106.7(4) 1_555 1_555 1_555 no
C8C C1C C9C 108.2(3) 1_555 1_555 1_555 no
O1C C2C C1C 114.1(4) 1_555 1_555 1_555 no
O1C C2C C3C 107.5(3) 1_555 1_555 1_555 no
C1C C2C C3C 113.9(3) 1_555 1_555 1_555 no
C2C C3C C4C 111.7(4) 1_555 1_555 1_555 no
C3C C4C C5C 113.5(4) 1_555 1_555 1_555 no
C3C C4C C10C 108.9(4) 1_555 1_555 1_555 no
C5C C4C C10C 115.5(4) 1_555 1_555 1_555 no
C4C C5C C6C 119.8(4) 1_555 1_555 1_555 no
C4C C5C C9C 107.9(4) 1_555 1_555 1_555 no
C6C C5C C9C 107.3(4) 1_555 1_555 1_555 no
O2C C6C C5C 111.4(4) 1_555 1_555 1_555 no
O2C C6C C7C 111.5(3) 1_555 1_555 1_555 no
C5C C6C C7C 113.2(3) 1_555 1_555 1_555 no
C6C C7C C8C 113.5(4) 1_555 1_555 1_555 no
C1C C8C C7C 113.8(4) 1_555 1_555 1_555 no
C1C C8C C11C 115.4(4) 1_555 1_555 1_555 no
C7C C8C C11C 111.3(4) 1_555 1_555 1_555 no
C1C C9C C5C 109.9(3) 1_555 1_555 1_555 no
C2Px C1Px C6Px 115.6(7) 1_555 1_555 1_555 no
C2Px C1Px C7Px 122.2(3) 1_555 1_555 1_555 no
C6Px C1Px C7Px 122.2(3) 1_555 1_555 1_555 no
C1Px C2Px C3Px 122.2(3) 1_555 1_555 1_555 no
C2Px C3Px C4Px 122.2(3) 1_555 1_555 1_555 no
C3Px C4Px C5Px 115.6(7) 1_555 1_555 1_555 no
C3Px C4Px C8Px 122.2(3) 1_555 1_555 1_555 no
C5Px C4Px C8Px 122.2(3) 1_555 1_555 1_555 no
C4Px C5Px C6Px 122.2(3) 1_555 1_555 1_555 no
C1Px C6Px C5Px 122.2(3) 1_555 1_555 1_555 no

loop_
_geom_bond_atom_site_label_1
_geom_bond_atom_site_label_2
_geom_bond_distance
_geom_bond_site_symmetry_1
_geom_bond_site_symmetry_2
_geom_bond_publ_flag
O1A C2A 1.436(5) 1_555 1_555 no
O2A C6A 1.437(5) 1_555 1_555 no
C1A C2A 1.540(6) 1_555 1_555 no
C1A C8A 1.519(6) 1_555 1_555 no
C1A C9A 1.530(6) 1_555 1_555 no
C2A C3A 1.524(6) 1_555 1_555 no
C3A C4A 1.526(6) 1_555 1_555 no
C4A C5A 1.540(6) 1_555 1_555 no
C4A C10A 1.520(6) 1_555 1_555 no
C5A C6A 1.516(6) 1_555 1_555 no
C5A C9A 1.511(6) 1_555 1_555 no
C6A C7A 1.517(6) 1_555 1_555 no
C7A C8A 1.538(6) 1_555 1_555 no
C8A C11A 1.512(6) 1_555 1_555 no
O1B C2B 1.431(5) 1_555 1_555 no
O2B C6B 1.426(5) 1_555 1_555 no
C1B C2B 1.525(6) 1_555 1_555 no
C1B C8B 1.546(6) 1_555 1_555 no
C1B C9B 1.511(6) 1_555 1_555 no
C2B C3B 1.508(6) 1_555 1_555 no
C3B C4B 1.546(6) 1_555 1_555 no
C4B C5B 1.531(7) 1_555 1_555 no
C4B C10B 1.493(7) 1_555 1_555 no
C5B C6B 1.531(6) 1_555 1_555 no
C5B C9B 1.529(6) 1_555 1_555 no
C6B C7B 1.530(6) 1_555 1_555 no
C7B C8B 1.534(6) 1_555 1_555 no
C8B C11B 1.519(7) 1_555 1_555 no
O1C C2C 1.442(5) 1_555 1_555 no
O2C C6C 1.423(5) 1_555 1_555 no
C1C C2C 1.515(6) 1_555 1_555 no
C1C C8C 1.556(6) 1_555 1_555 no
C1C C9C 1.526(6) 1_555 1_555 no
C2C C3C 1.532(5) 1_555 1_555 no
C3C C4C 1.532(6) 1_555 1_555 no
C4C C5C 1.537(7) 1_555 1_555 no
C4C C10C 1.528(7) 1_555 1_555 no
C5C C6C 1.519(6) 1_555 1_555 no
C5C C9C 1.522(6) 1_555 1_555 no
C6C C7C 1.522(6) 1_555 1_555 no
C7C C8C 1.509(5) 1_555 1_555 no
C8C C11C 1.528(6) 1_555 1_555 no
C1Px C2Px 1.362(6) 1_555 1_555 no
C1Px C6Px 1.362(6) 1_555 1_555 no
C1Px C7Px 1.514(9) 1_555 1_555 no
C2Px C3Px 1.414(10) 1_555 1_555 no
C3Px C4Px 1.362(6) 1_555 1_555 no
C4Px C5Px 1.362(6) 1_555 1_555 no
C4Px C8Px 1.514(9) 1_555 1_555 no
C5Px C6Px 1.414(10) 1_555 1_555 no
